data_7713976
loop_
_publ_author_name
'Dey, Atanu'
'Ali, Junaid'
'MOORTHY, SHRUTI'
'Flores-Gonzalez, Jessica'
'Pointillart, Fabrice'
'Singh, Saurabh Kumar'
'Chandrasekhar, Vadapalli'

_publ_section_title
;
 Field Induced Single Ion Magnet Behavior in CoII Complexes in Distorted
 Square Pyramidal Geometry
;
_journal_name_full 'Dalton Transactions'
_journal_paper_doi 10.1039/D3DT01769A
_journal_year 2023
_chemical_formula_moiety 'C33 H43 Br2 Co N3, H2 O'
_chemical_formula_sum 'C33 H45 Br2 Co N3 O'
_chemical_formula_weight 718.47
_space_group_crystal_system triclinic
_space_group_IT_number 2
_space_group_name_Hall '-P 1'
_space_group_name_H-M_alt 'P -1'
_atom_sites_solution_hydrogens mixed
_atom_sites_solution_primary dual
_audit_creation_date 2022-01-12
_audit_creation_method
;
Olex2 1.3-ac4
(compiled 2018.12.18 svn.r3554 for Rigaku Oxford Diffraction, GUI svn.r1)
;
_audit_update_record
;
2023-06-07 deposited with the CCDC.	2023-09-18 downloaded from the CCDC.
;
_cell_angle_alpha 83.553(4)
_cell_angle_beta 88.087(4)
_cell_angle_gamma 65.722(5)
_cell_formula_units_Z 2
_cell_length_a 8.7050(4)
_cell_length_b 10.0376(6)
_cell_length_c 20.8391(8)
_cell_measurement_reflns_used 6859
_cell_measurement_temperature 293
_cell_measurement_theta_max 26.8390
_cell_measurement_theta_min 2.7390
_cell_volume 1649.17(15)
_computing_cell_refinement 'CrysAlisPro 1.171.39.29d (Rigaku OD, 2017)'
_computing_data_collection 'CrysAlisPro 1.171.39.29d (Rigaku OD, 2017)'
_computing_data_reduction 'CrysAlisPro 1.171.39.29d (Rigaku OD, 2017)'
_computing_molecular_graphics 'Olex2 (Dolomanov et al., 2009)'
_computing_publication_material 'Olex2 (Dolomanov et al., 2009)'
_computing_structure_refinement 'ShelXL (Sheldrick, 2015)'
_computing_structure_solution 'XT (Sheldrick, 2015)'
_diffrn_ambient_environment N~2~
_diffrn_ambient_temperature 293
_diffrn_detector 'CCD plate'
_diffrn_measured_fraction_theta_full 0.997
_diffrn_measured_fraction_theta_max 0.868
_diffrn_measurement_details
;
List of Runs (angles in degrees, time in seconds):

  # Type    Start    End  Width  t~exp~   \w     \q     \k     \f   Frames
#--------------------------------------------------------------------------
  1  \w    -63.00  -8.00   0.50   35.00    --    7.20 -82.00  30.00  110
  2  \w      0.00  46.00   0.50   35.00    --    7.20 -82.00  30.00   92
  3  \w     46.00  88.00   0.50   35.00    --    7.20  57.00 120.00   84
  4  \w     50.00  97.00   0.50   35.00    --    7.20  77.00 -90.00   94
  5  \w     57.00  84.00   0.50   35.00    --    7.20  77.00  60.00   54
  6  \w     66.00  97.00   0.50   35.00    --    7.20  77.00   0.00   62
  7  \w    -57.00  25.00   0.50   35.00    --   -7.60 -82.00-150.00  164
  8  \w    -47.00  22.00   0.50   35.00    --   -7.60 -82.00 -30.00  138
  9  \w     -3.00  24.00   0.50   35.00    --   -7.60 -82.00 -90.00   54
 10  \w    -61.00 -25.00   0.50   35.00    --   -7.60 -82.00 -90.00   72
 11  \w    -63.00   7.00   0.50   35.00    --   -7.60 -82.00 120.00  140
;
_diffrn_measurement_device 'four-circle diffractometer'
_diffrn_measurement_device_type 'XtaLAB AFC12 (RINC): Kappa single'
_diffrn_measurement_method '\w scans'
_diffrn_orient_matrix_type 'CrysAlisPro convention (1999,Acta A55,543-557)'
_diffrn_orient_matrix_UB_11 -0.0583277000
_diffrn_orient_matrix_UB_12 -0.0250628000
_diffrn_orient_matrix_UB_13 0.0156578000
_diffrn_orient_matrix_UB_21 0.0541823000
_diffrn_orient_matrix_UB_22 -0.0286956000
_diffrn_orient_matrix_UB_23 0.0275001000
_diffrn_orient_matrix_UB_31 -0.0406659000
_diffrn_orient_matrix_UB_32 0.0680361000
_diffrn_orient_matrix_UB_33 0.0131194000
_diffrn_radiation_monochromator graphite
_diffrn_radiation_probe x-ray
_diffrn_radiation_type MoK\a
_diffrn_radiation_wavelength 0.71073
_diffrn_reflns_av_R_equivalents 0.0648
_diffrn_reflns_av_unetI/netI 0.0960
_diffrn_reflns_Laue_measured_fraction_full 0.997
_diffrn_reflns_Laue_measured_fraction_max 0.868
_diffrn_reflns_limit_h_max 11
_diffrn_reflns_limit_h_min -11
_diffrn_reflns_limit_k_max 10
_diffrn_reflns_limit_k_min -13
_diffrn_reflns_limit_l_max 28
_diffrn_reflns_limit_l_min -28
_diffrn_reflns_number 23924
_diffrn_reflns_point_group_measured_fraction_full 0.997
_diffrn_reflns_point_group_measured_fraction_max 0.868
_diffrn_reflns_theta_full 25.242
_diffrn_reflns_theta_max 29.047
_diffrn_reflns_theta_min 2.624
_diffrn_source 'fine-focus sealed X-ray tube'
_diffrn_source_type 'Enhance (Mo) X-ray Source'
_exptl_absorpt_coefficient_mu 2.972
_exptl_absorpt_correction_T_max 1.00000
_exptl_absorpt_correction_T_min 0.39892
_exptl_absorpt_correction_type multi-scan
_exptl_absorpt_process_details
;
CrysAlisPro 1.171.39.29d (Rigaku Oxford Diffraction, 2017)
Empirical absorption correction using spherical harmonics,
 implemented in SCALE3 ABSPACK scaling algorithm.
;
_exptl_crystal_colour deepblue
_exptl_crystal_colour_primary deepblue
_exptl_crystal_density_diffrn 1.447
_exptl_crystal_description block
_exptl_crystal_F_000 738
_exptl_crystal_size_max 0.19
_exptl_crystal_size_mid 0.14
_exptl_crystal_size_min 0.11
_refine_diff_density_max 0.908
_refine_diff_density_min -0.655
_refine_diff_density_rms 0.110
_refine_ls_extinction_method none
_refine_ls_goodness_of_fit_ref 1.016
_refine_ls_hydrogen_treatment constr
_refine_ls_matrix_type full
_refine_ls_number_parameters 374
_refine_ls_number_reflns 7632
_refine_ls_number_restraints 0
_refine_ls_restrained_S_all 1.016
_refine_ls_R_factor_all 0.1226
_refine_ls_R_factor_gt 0.0650
_refine_ls_shift/su_max 0.000
_refine_ls_shift/su_mean 0.000
_refine_ls_structure_factor_coef Fsqd
_refine_ls_weighting_details 'w=1/[\s^2^(Fo^2^)+(0.1000P)^2^] where P=(Fo^2^+2Fc^2^)/3'
_refine_ls_weighting_scheme calc
_refine_ls_wR_factor_gt 0.1558
_refine_ls_wR_factor_ref 0.1761
_reflns_Friedel_coverage 0.000
_reflns_number_gt 4757
_reflns_number_total 7632
_reflns_threshold_expression 'I > 2\s(I)'
_cod_data_source_file d3dt01769a2.cif
_cod_data_source_block aj_1957
_cod_database_code 7713976
_shelx_shelxl_version_number 2018/3
_chemical_oxdiff_formula CHNOCoBr
_shelx_space_group_comment
;
The symmetry employed for this shelxl refinement is uniquely defined
by the following loop, which should always be used as a source of
symmetry information in preference to the above space-group names.
They are only intended as comments.
;
_shelx_estimated_absorpt_t_max 0.736
_shelx_estimated_absorpt_t_min 0.602
_reflns_odcompleteness_completeness 99.64
_reflns_odcompleteness_iscentric 1
_reflns_odcompleteness_theta 26.32
_olex2_refinement_description
;
1. Others
 Fixed Uiso: H2(0.036) H3(0.047) H4(0.042) H9A(0.058) H9B(0.058) H9C(0.058)
 H26(0.046) H14(0.049) H12(0.047) H31(0.046) H13(0.051) H24(0.05) H19(0.049)
 H25(0.057) H16(0.049) H28(0.057) H20A(0.086) H20B(0.086) H20C(0.086)
 H7A(0.064) H7B(0.064) H7C(0.064) H21A(0.092) H21B(0.092) H21C(0.092)
 H17A(0.087) H17B(0.087) H17C(0.087) H29A(0.102) H29B(0.102) H29C(0.102)
 H33A(0.106) H33B(0.106) H33C(0.106) H18A(0.093) H18B(0.093) H18C(0.093)
 H32A(0.106) H32B(0.106) H32C(0.106) H30A(0.129) H30B(0.129) H30C(0.129)
 H1A(0.306) H1B(0.306)
 Fixed X: H2(0.565765) H3(0.701421) H4(0.817252) H9A(0.365911) H9B(0.553967)
 H9C(0.429005) H26(0.741067) H14(0.11081) H12(0.590813) H31(0.540675)
 H13(0.309428) H24(1.102418) H19(0.187408) H25(0.977245) H16(0.76888)
 H28(0.96085) H20A(0.146141) H20B(-0.014535) H20C(-0.007433) H7A(0.952257)
 H7B(0.994965) H7C(0.843381) H21A(-0.063355) H21B(-0.08474) H21C(0.043089)
 H17A(0.84562) H17B(0.965284) H17C(0.799352) H29A(0.993109) H29B(1.126781)
 H29C(1.17794) H33A(0.435289) H33B(0.316389) H33C(0.41101) H18A(0.76369)
 H18B(0.941437) H18C(0.813913) H32A(0.681366) H32B(0.487334) H32C(0.609894)
 H30A(1.270181) H30B(1.247934) H30C(1.159357) H1A(0.382299) H1B(0.31056)
 Fixed Y: H2(0.793507) H3(0.831433) H4(0.645685) H9A(0.731623) H9B(0.659658)
 H9C(0.589864) H26(-0.015361) H14(0.370927) H12(0.126476) H31(0.336749)
 H13(0.202764) H24(-0.189633) H19(0.548852) H25(-0.208663) H16(0.248441)
 H28(0.119169) H20A(0.333916) H20B(0.478432) H20C(0.383343) H7A(0.281261)
 H7B(0.399616) H7C(0.448924) H21A(0.59155) H21B(0.695875) H21C(0.685617)
 H17A(0.004274) H17B(0.017183) H17C(0.00095) H29A(-0.122756) H29B(-0.079294)
 H29C(-0.18191) H33A(0.135166) H33B(0.294224) H33C(0.172724) H18A(0.381413)
 H18B(0.251703) H18C(0.238049) H32A(0.33317) H32B(0.38794) H32C(0.226768) H30A(-
 0.015864) H30B(0.070453) H30C(0.153838) H1A(0.028362) H1B(0.097281)
 Fixed Z: H2(0.782435) H3(0.68981) H4(0.622596) H9A(0.865111) H9B(0.889348)
 H9C(0.914655) H26(0.507245) H14(0.95896) H12(1.007313) H31(0.567027)
 H13(1.02991) H24(0.642141) H19(0.811373) H25(0.55171) H16(0.868426)
 H28(0.732045) H20A(0.795016) H20B(0.775954) H20C(0.841741) H7A(0.56481)
 H7B(0.593919) H7C(0.545172) H21A(0.906966) H21B(0.842868) H21C(0.896431)
 H17A(0.963712) H17B(0.907755) H17C(0.892022) H29A(0.770412) H29B(0.80025)
 H29C(0.744659) H33A(0.519975) H33B(0.535391) H33C(0.59165) H18A(0.954336)
 H18B(0.950038) H18C(1.002519) H32A(0.469893) H32B(0.457297) H32C(0.446172)
 H30A(0.669702) H30B(0.730004) H30C(0.664201) H1A(0.909199) H1B(0.849368)
;
_olex2_submission_special_instructions 'No special instructions were received'
_oxdiff_exptl_absorpt_empirical_details
;
Empirical correction (ABSPACK) includes:
- Absorption correction using spherical harmonics
- Frame scaling
;
_oxdiff_exptl_absorpt_empirical_full_max 2.211
_oxdiff_exptl_absorpt_empirical_full_min 0.408

loop_
_space_group_symop_operation_xyz
'x, y, z'
'-x, -y, -z'

loop_
_atom_site_label
_atom_site_type_symbol
_atom_site_fract_x
_atom_site_fract_y
_atom_site_fract_z
_atom_site_U_iso_or_equiv
_atom_site_adp_type
_atom_site_occupancy
_atom_site_site_symmetry_order
_atom_site_calc_flag
_atom_site_refinement_flags_posn
_atom_site_refinement_flags_adp
_atom_site_refinement_flags_occupancy
_atom_site_disorder_assembly
_atom_site_disorder_group
Br1 Br 0.29522(7) 0.47940(6) 0.67087(3) 0.04032(19) Uani 1 1 d . . . . .
Br2 Br 0.58439(8) 0.08404(6) 0.76901(3) 0.0438(2) Uani 1 1 d . . . . .
Co1 Co 0.55524(8) 0.32704(7) 0.73150(3) 0.02395(19) Uani 1 1 d . . . . .
N2 N 0.7455(5) 0.2751(4) 0.65502(19) 0.0228(9) Uani 1 1 d . . . . .
N3 N 0.4984(5) 0.4221(4) 0.82423(18) 0.0227(9) Uani 1 1 d . . . . .
N1 N 0.6388(5) 0.4912(4) 0.72281(19) 0.0243(9) Uani 1 1 d . . . . .
C10 C 0.4424(6) 0.3614(5) 0.8815(2) 0.0246(11) Uani 1 1 d . . . . .
C22 C 0.8096(6) 0.1393(5) 0.6247(2) 0.0246(11) Uani 1 1 d . . . . .
C5 C 0.7260(6) 0.5071(5) 0.6716(2) 0.0251(11) Uani 1 1 d . . . . .
C8 C 0.5059(6) 0.5478(5) 0.8239(2) 0.0230(10) Uani 1 1 d . . . . .
C1 C 0.5824(6) 0.5940(5) 0.7651(2) 0.0257(11) Uani 1 1 d . . . . .
C6 C 0.7910(6) 0.3784(5) 0.6344(2) 0.0274(11) Uani 1 1 d . . . . .
C2 C 0.6058(6) 0.7226(5) 0.7537(3) 0.0297(12) Uani 1 1 d . . . . .
H2 H 0.565765 0.793507 0.782435 0.036 Uiso 1 1 calc R . . . .
C27 C 0.7248(6) 0.1278(5) 0.5706(2) 0.0293(12) Uani 1 1 d . . . . .
C11 C 0.5638(6) 0.2569(6) 0.9233(2) 0.0292(11) Uani 1 1 d . . . . .
C15 C 0.2677(6) 0.4041(6) 0.8923(2) 0.0288(11) Uani 1 1 d . . . . .
C3 C 0.6890(7) 0.7436(6) 0.6993(3) 0.0388(14) Uani 1 1 d . . . . .
H3 H 0.701421 0.831433 0.689810 0.047 Uiso 1 1 calc R . . . .
C23 C 0.9508(6) 0.0212(6) 0.6531(2) 0.0302(12) Uani 1 1 d . . . . .
C4 C 0.7549(7) 0.6345(6) 0.6583(3) 0.0348(12) Uani 1 1 d . . . . .
H4 H 0.817252 0.645685 0.622596 0.042 Uiso 1 1 calc R . . . .
C9 C 0.4596(7) 0.6404(6) 0.8780(3) 0.0384(13) Uani 1 1 d . . . . .
H9A H 0.365911 0.731623 0.865111 0.058 Uiso 1 1 calc GR . . . .
H9B H 0.553967 0.659658 0.889348 0.058 Uiso 1 1 calc GR . . . .
H9C H 0.429005 0.589864 0.914655 0.058 Uiso 1 1 calc GR . . . .
C26 C 0.7920(7) -0.0048(6) 0.5437(3) 0.0387(14) Uani 1 1 d . . . . .
H26 H 0.741067 -0.015361 0.507245 0.046 Uiso 1 1 calc R . . . .
C14 C 0.2243(7) 0.3425(7) 0.9494(3) 0.0410(14) Uani 1 1 d . . . . .
H14 H 0.110810 0.370927 0.958960 0.049 Uiso 1 1 calc R . . . .
C12 C 0.5110(7) 0.1972(6) 0.9789(3) 0.0391(14) Uani 1 1 d . . . . .
H12 H 0.590813 0.126476 1.007313 0.047 Uiso 1 1 calc R . . . .
C31 C 0.5663(7) 0.2538(6) 0.5417(3) 0.0384(13) Uani 1 1 d . . . . .
H31 H 0.540675 0.336749 0.567027 0.046 Uiso 1 1 calc R . . . .
C13 C 0.3430(8) 0.2413(7) 0.9921(3) 0.0426(15) Uani 1 1 d . . . . .
H13 H 0.309428 0.202764 1.029910 0.051 Uiso 1 1 calc R . . . .
C24 C 1.0092(7) -0.1090(6) 0.6243(3) 0.0419(14) Uani 1 1 d . . . . .
H24 H 1.102418 -0.189633 0.642141 0.050 Uiso 1 1 calc R . . . .
C19 C 0.1338(7) 0.5055(7) 0.8445(3) 0.0408(14) Uani 1 1 d . . . . .
H19 H 0.187408 0.548852 0.811373 0.049 Uiso 1 1 calc R . . . .
C25 C 0.9334(8) -0.1211(6) 0.5706(3) 0.0477(16) Uani 1 1 d . . . . .
H25 H 0.977245 -0.208663 0.551710 0.057 Uiso 1 1 calc R . . . .
C16 C 0.7534(7) 0.2106(6) 0.9125(3) 0.0407(14) Uani 1 1 d . . . . .
H16 H 0.768880 0.248441 0.868426 0.049 Uiso 1 1 calc R . . . .
C28 C 1.0393(7) 0.0343(7) 0.7115(3) 0.0475(16) Uani 1 1 d . . . . .
H28 H 0.960850 0.119169 0.732045 0.057 Uiso 1 1 calc R . . . .
C20 C 0.0573(8) 0.4170(8) 0.8112(3) 0.0576(18) Uani 1 1 d . . . . .
H20A H 0.146141 0.333916 0.795016 0.086 Uiso 1 1 calc GR . . . .
H20B H -0.014535 0.478432 0.775954 0.086 Uiso 1 1 calc GR . . . .
H20C H -0.007433 0.383343 0.841741 0.086 Uiso 1 1 calc GR . . . .
C7 C 0.9055(7) 0.3769(6) 0.5797(3) 0.0428(14) Uani 1 1 d . . . . .
H7A H 0.952257 0.281261 0.564810 0.064 Uiso 1 1 calc GR . . . .
H7B H 0.994965 0.399616 0.593919 0.064 Uiso 1 1 calc GR . . . .
H7C H 0.843381 0.448924 0.545172 0.064 Uiso 1 1 calc GR . . . .
C21 C -0.0059(8) 0.6315(8) 0.8756(3) 0.0611(19) Uani 1 1 d . . . . .
H21A H -0.063355 0.591550 0.906966 0.092 Uiso 1 1 calc GR . . . .
H21B H -0.084740 0.695875 0.842868 0.092 Uiso 1 1 calc GR . . . .
H21C H 0.043089 0.685617 0.896431 0.092 Uiso 1 1 calc GR . . . .
C17 C 0.8500(8) 0.0425(7) 0.9197(3) 0.0583(18) Uani 1 1 d . . . . .
H17A H 0.845620 0.004274 0.963712 0.087 Uiso 1 1 calc GR . . . .
H17B H 0.965284 0.017183 0.907755 0.087 Uiso 1 1 calc GR . . . .
H17C H 0.799352 0.000950 0.892022 0.087 Uiso 1 1 calc GR . . . .
C29 C 1.0889(9) -0.0998(8) 0.7613(3) 0.068(2) Uani 1 1 d . . . . .
H29A H 0.993109 -0.122756 0.770412 0.102 Uiso 1 1 calc GR . . . .
H29B H 1.126781 -0.079294 0.800250 0.102 Uiso 1 1 calc GR . . . .
H29C H 1.177940 -0.181910 0.744659 0.102 Uiso 1 1 calc GR . . . .
C33 C 0.4187(8) 0.2100(8) 0.5477(4) 0.071(2) Uani 1 1 d . . . . .
H33A H 0.435289 0.135166 0.519975 0.106 Uiso 1 1 calc GR . . . .
H33B H 0.316389 0.294224 0.535391 0.106 Uiso 1 1 calc GR . . . .
H33C H 0.411010 0.172724 0.591650 0.106 Uiso 1 1 calc GR . . . .
C18 C 0.8246(8) 0.2765(8) 0.9591(4) 0.0619(19) Uani 1 1 d . . . . .
H18A H 0.763690 0.381413 0.954336 0.093 Uiso 1 1 calc GR . . . .
H18B H 0.941437 0.251703 0.950038 0.093 Uiso 1 1 calc GR . . . .
H18C H 0.813913 0.238049 1.002519 0.093 Uiso 1 1 calc GR . . . .
C32 C 0.5882(9) 0.3051(9) 0.4725(3) 0.071(2) Uani 1 1 d . . . . .
H32A H 0.681366 0.333170 0.469893 0.106 Uiso 1 1 calc GR . . . .
H32B H 0.487334 0.387940 0.457297 0.106 Uiso 1 1 calc GR . . . .
H32C H 0.609894 0.226768 0.446172 0.106 Uiso 1 1 calc GR . . . .
C30 C 1.1934(10) 0.0633(10) 0.6921(4) 0.086(3) Uani 1 1 d . . . . .
H30A H 1.270181 -0.015864 0.669702 0.129 Uiso 1 1 calc GR . . . .
H30B H 1.247934 0.070453 0.730004 0.129 Uiso 1 1 calc GR . . . .
H30C H 1.159357 0.153838 0.664201 0.129 Uiso 1 1 calc GR . . . .
O1 O 0.327(2) 0.0239(14) 0.8772(5) 0.204(5) Uani 1 1 d . . . . .
H1A H 0.382299 0.028362 0.909199 0.306 Uiso 1 1 d G . . . .
H1B H 0.310560 0.097281 0.849368 0.306 Uiso 1 1 d G . . . .

loop_
_atom_site_aniso_label
_atom_site_aniso_U_11
_atom_site_aniso_U_22
_atom_site_aniso_U_33
_atom_site_aniso_U_23
_atom_site_aniso_U_13
_atom_site_aniso_U_12
Br1 0.0306(3) 0.0444(4) 0.0383(3) -0.0049(3) -0.0031(2) -0.0074(3)
Br2 0.0578(4) 0.0283(3) 0.0531(4) -0.0082(3) 0.0053(3) -0.0249(3)
Co1 0.0247(4) 0.0229(4) 0.0284(4) -0.0069(3) 0.0019(3) -0.0130(3)
N2 0.021(2) 0.024(2) 0.025(2) -0.0066(17) 0.0009(17) -0.0098(17)
N3 0.022(2) 0.025(2) 0.022(2) -0.0012(17) 0.0004(17) -0.0105(18)
N1 0.024(2) 0.024(2) 0.028(2) -0.0035(17) -0.0019(18) -0.0128(18)
C10 0.030(3) 0.029(3) 0.022(3) -0.005(2) 0.002(2) -0.019(2)
C22 0.026(3) 0.023(3) 0.027(3) -0.005(2) 0.009(2) -0.012(2)
C5 0.025(2) 0.025(3) 0.028(3) -0.001(2) 0.000(2) -0.014(2)
C8 0.024(2) 0.025(3) 0.022(3) -0.004(2) 0.002(2) -0.011(2)
C1 0.023(2) 0.022(3) 0.034(3) -0.004(2) -0.004(2) -0.011(2)
C6 0.024(3) 0.029(3) 0.031(3) -0.005(2) -0.002(2) -0.012(2)
C2 0.032(3) 0.023(3) 0.035(3) -0.009(2) 0.005(2) -0.011(2)
C27 0.029(3) 0.031(3) 0.034(3) -0.009(2) 0.003(2) -0.016(2)
C11 0.032(3) 0.036(3) 0.025(3) -0.007(2) 0.004(2) -0.019(2)
C15 0.030(3) 0.039(3) 0.026(3) -0.010(2) 0.006(2) -0.021(2)
C3 0.052(4) 0.025(3) 0.045(3) -0.005(2) 0.003(3) -0.022(3)
C23 0.031(3) 0.032(3) 0.028(3) -0.003(2) 0.009(2) -0.014(2)
C4 0.041(3) 0.035(3) 0.035(3) -0.004(2) 0.012(3) -0.022(3)
C9 0.053(4) 0.035(3) 0.032(3) -0.013(2) 0.010(3) -0.022(3)
C26 0.044(3) 0.043(3) 0.042(3) -0.020(3) 0.007(3) -0.027(3)
C14 0.036(3) 0.058(4) 0.041(3) -0.012(3) 0.010(3) -0.030(3)
C12 0.050(4) 0.041(3) 0.034(3) -0.004(3) 0.000(3) -0.025(3)
C31 0.030(3) 0.046(3) 0.040(3) -0.015(3) -0.005(2) -0.014(3)
C13 0.057(4) 0.058(4) 0.028(3) -0.003(3) 0.009(3) -0.041(3)
C24 0.034(3) 0.030(3) 0.057(4) -0.006(3) 0.011(3) -0.010(3)
C19 0.027(3) 0.055(4) 0.041(3) -0.003(3) 0.001(3) -0.017(3)
C25 0.066(4) 0.034(3) 0.052(4) -0.023(3) 0.027(3) -0.027(3)
C16 0.033(3) 0.051(4) 0.036(3) 0.005(3) -0.002(3) -0.017(3)
C28 0.036(3) 0.041(4) 0.053(4) -0.008(3) -0.010(3) -0.002(3)
C20 0.051(4) 0.083(5) 0.047(4) -0.002(4) -0.012(3) -0.036(4)
C7 0.051(4) 0.041(3) 0.042(3) -0.012(3) 0.021(3) -0.025(3)
C21 0.042(4) 0.068(5) 0.064(5) -0.013(4) 0.006(3) -0.012(3)
C17 0.038(3) 0.063(5) 0.061(5) -0.010(3) -0.009(3) -0.007(3)
C29 0.060(4) 0.076(5) 0.045(4) 0.012(4) -0.012(3) -0.009(4)
C33 0.034(4) 0.069(5) 0.117(7) -0.033(5) -0.003(4) -0.023(4)
C18 0.040(4) 0.064(5) 0.087(5) -0.001(4) -0.012(4) -0.027(3)
C32 0.059(4) 0.083(6) 0.043(4) -0.001(4) -0.004(3) -0.003(4)
C30 0.074(6) 0.102(7) 0.097(7) 0.014(5) -0.032(5) -0.054(5)
O1 0.343(18) 0.168(10) 0.139(9) -0.018(7) -0.001(10) -0.143(12)

loop_
_atom_type_symbol
_atom_type_description
_atom_type_scat_dispersion_real
_atom_type_scat_dispersion_imag
_atom_type_scat_source
C C 0.0033 0.0016 'International Tables Vol C Tables 4.2.6.8 and 6.1.1.4'
H H 0.0000 0.0000 'International Tables Vol C Tables 4.2.6.8 and 6.1.1.4'
Br Br -0.2901 2.4595 'International Tables Vol C Tables 4.2.6.8 and 6.1.1.4'
Co Co 0.3494 0.9721 'International Tables Vol C Tables 4.2.6.8 and 6.1.1.4'
N N 0.0061 0.0033 'International Tables Vol C Tables 4.2.6.8 and 6.1.1.4'
O O 0.0106 0.0060 'International Tables Vol C Tables 4.2.6.8 and 6.1.1.4'

loop_
_geom_angle_atom_site_label_1
_geom_angle_atom_site_label_2
_geom_angle_atom_site_label_3
_geom_angle
_geom_angle_site_symmetry_1
_geom_angle_site_symmetry_3
_geom_angle_publ_flag
Br2 Co1 Br1 114.86(3) . . ?
N2 Co1 Br1 102.38(10) . . ?
N2 Co1 Br2 99.29(10) . . ?
N3 Co1 Br1 100.60(10) . . ?
N3 Co1 Br2 98.62(10) . . ?
N3 Co1 N2 141.39(14) . . ?
N1 Co1 Br1 92.92(11) . . ?
N1 Co1 Br2 152.21(11) . . ?
N1 Co1 N2 73.68(15) . . ?
N1 Co1 N3 74.55(15) . . ?
C22 N2 Co1 124.4(3) . . ?
C6 N2 Co1 115.5(3) . . ?
C6 N2 C22 119.9(4) . . ?
C10 N3 Co1 125.5(3) . . ?
C8 N3 Co1 115.1(3) . . ?
C8 N3 C10 119.2(4) . . ?
C5 N1 Co1 119.7(3) . . ?
C5 N1 C1 121.1(4) . . ?
C1 N1 Co1 118.5(3) . . ?
C11 C10 N3 118.0(4) . . ?
C11 C10 C15 122.0(4) . . ?
C15 C10 N3 120.0(4) . . ?
C27 C22 N2 119.9(4) . . ?
C23 C22 N2 117.6(4) . . ?
C23 C22 C27 122.4(5) . . ?
N1 C5 C6 113.7(4) . . ?
N1 C5 C4 120.3(5) . . ?
C4 C5 C6 125.9(5) . . ?
N3 C8 C1 115.1(4) . . ?
N3 C8 C9 125.8(4) . . ?
C9 C8 C1 118.9(4) . . ?
N1 C1 C8 113.1(4) . . ?
N1 C1 C2 120.7(5) . . ?
C2 C1 C8 126.1(4) . . ?
N2 C6 C5 114.9(4) . . ?
N2 C6 C7 126.4(5) . . ?
C5 C6 C7 118.7(4) . . ?
C3 C2 C1 118.8(5) . . ?
C22 C27 C31 122.4(4) . . ?
C26 C27 C22 117.3(5) . . ?
C26 C27 C31 120.3(5) . . ?
C10 C11 C12 118.5(5) . . ?
C10 C11 C16 122.5(4) . . ?
C12 C11 C16 119.0(5) . . ?
C10 C15 C19 123.0(4) . . ?
C14 C15 C10 116.3(5) . . ?
C14 C15 C19 120.6(5) . . ?
C2 C3 C4 120.2(5) . . ?
C22 C23 C28 121.9(5) . . ?
C24 C23 C22 117.1(5) . . ?
C24 C23 C28 120.9(5) . . ?
C3 C4 C5 118.7(5) . . ?
C25 C26 C27 120.8(5) . . ?
C13 C14 C15 122.4(5) . . ?
C13 C12 C11 120.9(5) . . ?
C33 C31 C27 110.0(5) . . ?
C32 C31 C27 112.7(5) . . ?
C32 C31 C33 111.0(6) . . ?
C12 C13 C14 119.9(5) . . ?
C25 C24 C23 121.6(5) . . ?
C15 C19 C20 109.7(5) . . ?
C15 C19 C21 112.6(5) . . ?
C21 C19 C20 110.1(5) . . ?
C24 C25 C26 120.8(5) . . ?
C11 C16 C17 111.6(5) . . ?
C18 C16 C11 110.4(5) . . ?
C18 C16 C17 109.9(5) . . ?
C23 C28 C29 112.9(5) . . ?
C23 C28 C30 111.1(6) . . ?
C30 C28 C29 110.0(6) . . ?

loop_
_geom_bond_atom_site_label_1
_geom_bond_atom_site_label_2
_geom_bond_distance
_geom_bond_site_symmetry_2
_geom_bond_publ_flag
Br1 Co1 2.4432(8) . ?
Br2 Co1 2.3876(8) . ?
Co1 N2 2.203(4) . ?
Co1 N3 2.203(4) . ?
Co1 N1 2.046(4) . ?
N2 C22 1.454(6) . ?
N2 C6 1.282(6) . ?
N3 C10 1.441(6) . ?
N3 C8 1.289(6) . ?
N1 C5 1.321(6) . ?
N1 C1 1.358(6) . ?
C10 C11 1.386(7) . ?
C10 C15 1.418(7) . ?
C22 C27 1.407(7) . ?
C22 C23 1.400(7) . ?
C5 C6 1.478(7) . ?
C5 C4 1.399(7) . ?
C8 C1 1.495(7) . ?
C8 C9 1.481(7) . ?
C1 C2 1.381(7) . ?
C6 C7 1.486(7) . ?
C2 C3 1.368(8) . ?
C27 C26 1.390(7) . ?
C27 C31 1.522(7) . ?
C11 C12 1.396(7) . ?
C11 C16 1.535(7) . ?
C15 C14 1.392(7) . ?
C15 C19 1.504(7) . ?
C3 C4 1.386(8) . ?
C23 C24 1.392(8) . ?
C23 C28 1.507(8) . ?
C26 C25 1.382(9) . ?
C14 C13 1.374(8) . ?
C12 C13 1.371(8) . ?
C31 C33 1.517(8) . ?
C31 C32 1.509(9) . ?
C24 C25 1.359(8) . ?
C19 C20 1.540(8) . ?
C19 C21 1.538(8) . ?
C16 C17 1.537(8) . ?
C16 C18 1.512(9) . ?
C28 C29 1.521(9) . ?
C28 C30 1.519(10) . ?
